data_7714804
loop_
_publ_author_name
'Gioftsidou, Dimitra K.'
'Kallitsakis, Michael G.'
'Kavaratzi, Konstantina'
'Hatzidimitriou, Antonios G.'
'Terzidis, Michael A.'
'Lykakis, Ioannis N.'
'Angaridis, Panagiotis A.'

_publ_section_title
;
 Synergy of redox-activity and hemilability in thioamidato cobalt(III)
 complexes for the chemoselective reduction of nitroarenes to anilines:
 catalytic and mechanistic investigation.
;
_journal_issue 4
_journal_name_full 'Dalton transactions (Cambridge, England : 2003)'
_journal_page_first 1469
_journal_page_last 1481
_journal_paper_doi 10.1039/d3dt02923a
_journal_volume 53
_journal_year 2024
_chemical_absolute_configuration ad
_chemical_formula_moiety 'C36 H32 Co1 F6 N2 O0.25 P3 S2'
_chemical_formula_sum 'C36 H32 Co F6 N2 O0.25 P3 S2'
_chemical_formula_weight 826.64
_space_group_IT_number 19
_space_group_name_Hall 'P 2ac 2ab'
_space_group_name_H-M_alt 'P 21 21 21'
_symmetry_cell_setting orthorhombic
_symmetry_space_group_name_H-M 'P 21 21 21'
_atom_sites_solution_hydrogens difmap
_atom_sites_solution_primary other
_audit_update_record
;
2020-04-09 deposited with the CCDC.	2023-12-13 downloaded from the CCDC.
;
_cell_angle_alpha 90
_cell_angle_beta 90
_cell_angle_gamma 90
_cell_formula_units_Z 4
_cell_length_a 12.6502(5)
_cell_length_b 13.2027(5)
_cell_length_c 22.5410(8)
_cell_measurement_reflns_used 228
_cell_measurement_temperature 295
_cell_measurement_theta_max 20
_cell_measurement_theta_min 10
_cell_volume 3764.7(2)
_computing_cell_refinement 'Apex2 (Bruker AXS, 2006)'
_computing_data_collection 'Apex2 (Bruker AXS, 2006)'
_computing_data_reduction 'Apex2 (Bruker AXS, 2006)'
_computing_molecular_graphics 'CAMERON (Watkin et al., 1996)'
_computing_publication_material 'CRYSTALS (Betteridge et al., 2003)'
_computing_structure_refinement 'CRYSTALS (Betteridge et al., 2003)'
_computing_structure_solution 'Superflip (Palatinus & Chapuis, 2007)'
_diffrn_ambient_temperature 295
_diffrn_measured_fraction_theta_full 0.994
_diffrn_measured_fraction_theta_max 0.992
_diffrn_measurement_device Area
_diffrn_measurement_device_type 'Bruker Kappa Apex2'
_diffrn_measurement_method '\f & \w scans'
_diffrn_radiation_monochromator graphite
_diffrn_radiation_type 'Mo K\a'
_diffrn_radiation_wavelength 0.71073
_diffrn_reflns_av_R_equivalents 0.016
_diffrn_reflns_limit_h_max 15
_diffrn_reflns_limit_h_min -15
_diffrn_reflns_limit_k_max 16
_diffrn_reflns_limit_k_min 0
_diffrn_reflns_limit_l_max 28
_diffrn_reflns_limit_l_min 0
_diffrn_reflns_number 24737
_diffrn_reflns_theta_full 25.900
_diffrn_reflns_theta_max 26.428
_diffrn_reflns_theta_min 2.230
_diffrn_standards_number 0
_exptl_absorpt_coefficient_mu 0.754
_exptl_absorpt_correction_T_max 0.92
_exptl_absorpt_correction_T_min 0.88
_exptl_absorpt_correction_type numerical
_exptl_absorpt_process_details
; 
 Analytical Absorption (De Meulenaer & Tompa, 1965) 
;
_exptl_crystal_colour pink
_exptl_crystal_density_diffrn 1.458
_exptl_crystal_density_method 'not measured'
_exptl_crystal_description prism
_exptl_crystal_F_000 1688
_exptl_crystal_size_max 0.200
_exptl_crystal_size_mid 0.170
_exptl_crystal_size_min 0.110
_refine_diff_density_max 0.33
_refine_diff_density_min -0.72
_refine_ls_abs_structure_details 'Flack (1983), 6384 Friedel-pairs'
_refine_ls_abs_structure_Flack -0.036(12)
_refine_ls_extinction_method None
_refine_ls_goodness_of_fit_ref 1.0003
_refine_ls_hydrogen_treatment constr
_refine_ls_matrix_type full
_refine_ls_number_parameters 456
_refine_ls_number_reflns 5868
_refine_ls_number_restraints 24
_refine_ls_R_factor_all 0.0367
_refine_ls_R_factor_gt 0.0305
_refine_ls_shift/su_max 0.0006429
_refine_ls_shift/su_mean 0.0000368
_refine_ls_structure_factor_coef Fsqd
_refine_ls_weighting_details
;
 Method, part 1, Chebychev polynomial, (Watkin, 1994, Prince, 1982) 
 [weight] = 1.0/[A~0~*T~0~(x)+A~1~*T~1~(x) ... +A~n-1~]*T~n-1~(x)] 
 where A~i~ are the Chebychev coefficients listed below and x= Fcalc/Fmax 
 Method = Robust Weighting (Prince, 1982) 
 W = [weight] * [1-(deltaF/6*sigmaF)^2^]^2^ 
 A~i~ are: 
 1.75 1.94 0.638 
;
_refine_ls_weighting_scheme calc
_refine_ls_wR_factor_all 0.0541
_refine_ls_wR_factor_gt 0.0521
_refine_ls_wR_factor_ref 0.0521
_reflns_limit_h_max 15
_reflns_limit_h_min -15
_reflns_limit_k_max 16
_reflns_limit_k_min 0
_reflns_limit_l_max 28
_reflns_limit_l_min 0
_reflns_number_gt 5868
_reflns_number_total 7688
_reflns_threshold_expression I>2.0\s(I)
_oxford_diffrn_Wilson_B_factor 3.57
_oxford_diffrn_Wilson_scale 56.50
_oxford_refine_ls_r_factor_ref 0.0305
_oxford_refine_ls_scale 0.18385(5)
_oxford_reflns_number_all 6476
_oxford_reflns_threshold_expression_ref I>2.0\s(I)
_cod_data_source_file d3dt02923a2.cif
_cod_data_source_block I_CCDC5
_cod_depositor_comments
;
The following automatic conversions were performed:

data item '_atom_sites_solution_primary' value 'Other' was changed to
'other' in accordance with the
/home/data/users/saulius/crontab/automatic-downloads/rss-feeds/RSC/lib/dictionaries/cif_core.dic
dictionary named 'cif_core.dic' version 2.4.2 last updated on
2011-04-26.

Automatic conversion script
Id: cif_fix_values 8170 2020-07-09 18:12:32Z antanas 

 Adding full bibliography for 7714799--7714804.cif.
;
_cod_original_sg_symbol_H-M 'P 21 21 21 '
_cod_original_formula_sum 'C36 H32 Co1 F6 N2 O0.25 P3 S2'
_cod_database_code 7714804

loop_
_symmetry_equiv_pos_as_xyz
x,y,z
x+1/2,-y+1/2,-z
-x,y+1/2,-z+1/2
-x+1/2,-y,z+1/2

loop_
_atom_site_label
_atom_site_type_symbol
_atom_site_fract_x
_atom_site_fract_y
_atom_site_fract_z
_atom_site_U_iso_or_equiv
_atom_site_occupancy
_atom_site_adp_type
_atom_site_refinement_flags_posn
_atom_site_refinement_flags_adp
_atom_site_refinement_flags_occupancy
_atom_site_disorder_assembly
_atom_site_disorder_group
_atom_site_attached_hydrogens
Co1 Co 0.27360(3) 0.60929(3) 0.312135(16) 0.0405 1.0000 Uani . U . . . .
P1 P 0.39742(6) 0.59178(6) 0.38161(3) 0.0437 1.0000 Uani . U . . . .
P2 P 0.37319(6) 0.51205(6) 0.25423(3) 0.0438 1.0000 Uani . . . . . .
P3 P 0.80942(9) 0.43678(8) 0.39669(6) 0.0806 1.0000 Uani . U . . . .
S1 S 0.16639(7) 0.47467(7) 0.33279(4) 0.0624 1.0000 Uani . . . . . .
S2 S 0.34184(6) 0.76501(5) 0.28870(3) 0.0429 1.0000 Uani . U . . . .
N1 N 0.15552(17) 0.6127(2) 0.25572(10) 0.0472 1.0000 Uani . U . . . .
N2 N 0.19697(18) 0.71058(18) 0.35954(10) 0.0425 1.0000 Uani . . . . . .
F1 F 0.7216(3) 0.3581(3) 0.3982(2) 0.1783 1.0000 Uani . . . . . .
F2 F 0.89705(18) 0.52051(17) 0.39098(11) 0.0874 1.0000 Uani . U . . . .
F3 F 0.8474(3) 0.4146(3) 0.46048(13) 0.1404 1.0000 Uani . . . . . .
F4 F 0.7317(2) 0.5202(2) 0.42279(13) 0.1213 1.0000 Uani . . . . . .
F5 F 0.7694(3) 0.4650(2) 0.33173(12) 0.1322 1.0000 Uani . . . . . .
F6 F 0.8851(3) 0.3575(2) 0.36966(18) 0.1543 1.0000 Uani . . . . . .
C1 C 0.0979(3) 0.5343(3) 0.27567(14) 0.0581 1.0000 Uani . U . . . .
C2 C -0.0011(3) 0.5144(3) 0.25236(19) 0.0786 1.0000 Uani . . . . . .
C3 C -0.0380(3) 0.5819(4) 0.2096(2) 0.0898 1.0000 Uani . . . . . .
C4 C 0.0195(3) 0.6617(3) 0.19135(18) 0.0764 1.0000 Uani . . . . . .
C5 C 0.1177(3) 0.6773(3) 0.21544(14) 0.0595 1.0000 Uani . . . . . .
C6 C 0.2446(2) 0.7962(2) 0.33983(13) 0.0488 1.0000 Uani . . . . . .
C7 C 0.2155(3) 0.8881(3) 0.36150(16) 0.0733 1.0000 Uani . . . . . .
C8 C 0.1351(3) 0.8932(3) 0.40317(19) 0.0846 1.0000 Uani . . . . . .
C9 C 0.0847(3) 0.8051(3) 0.42121(17) 0.0726 1.0000 Uani . . . . . .
C10 C 0.1175(2) 0.7147(3) 0.39843(14) 0.0538 1.0000 Uani . . . . . .
C11 C 0.4351(3) 0.7044(3) 0.42185(13) 0.0510 1.0000 Uani . U . . . .
C12 C 0.3667(3) 0.7414(3) 0.46431(14) 0.0602 1.0000 Uani . . . . . .
C13 C 0.3875(4) 0.8321(3) 0.49291(16) 0.0733 1.0000 Uani . . . . . .
C14 C 0.4792(4) 0.8851(3) 0.47970(17) 0.0808 1.0000 Uani . . . . . .
C15 C 0.5490(4) 0.8461(3) 0.43925(18) 0.0861 1.0000 Uani . . . . . .
C16 C 0.5252(3) 0.7553(3) 0.40938(15) 0.0724 1.0000 Uani . . . . . .
C17 C 0.3724(3) 0.5003(2) 0.44130(13) 0.0595 1.0000 Uani . . . . . .
C18 C 0.2729(4) 0.4882(3) 0.46358(14) 0.0763 1.0000 Uani . . . . . .
C19 C 0.2530(4) 0.4225(3) 0.51082(18) 0.0981 1.0000 Uani . . . . . .
C20 C 0.3338(5) 0.3726(3) 0.5353(2) 0.1010 1.0000 Uani . . . . . .
C21 C 0.4356(5) 0.3855(4) 0.5143(2) 0.0973 1.0000 Uani . . . . . .
C22 C 0.4551(4) 0.4506(3) 0.46768(17) 0.0780 1.0000 Uani . . . . . .
C23 C 0.5128(3) 0.5438(3) 0.34190(14) 0.0569 1.0000 Uani . . . . . .
C24 C 0.4732(3) 0.4582(2) 0.30263(14) 0.0552 1.0000 Uani . . . . . .
C25 C 0.3069(3) 0.4098(2) 0.21548(15) 0.0587 1.0000 Uani . . . . . .
C26 C 0.3134(3) 0.3092(3) 0.23515(19) 0.0777 1.0000 Uani . . . . . .
C27 C 0.2552(4) 0.2349(3) 0.2070(2) 0.0942 1.0000 Uani . . . . . .
C28 C 0.1924(4) 0.2585(4) 0.1603(3) 0.1056 1.0000 Uani . . . . . .
C29 C 0.1867(4) 0.3563(4) 0.1391(2) 0.0971 1.0000 Uani . . . . . .
C30 C 0.2446(3) 0.4322(3) 0.16742(17) 0.0739 1.0000 Uani . . . . . .
C31 C 0.4462(3) 0.5769(2) 0.19609(15) 0.0567 1.0000 Uani . . . . . .
C32 C 0.5474(3) 0.5481(3) 0.1815(2) 0.1130 1.0000 Uani . . . . . .
C33 C 0.6001(4) 0.5959(4) 0.1348(3) 0.1500 1.0000 Uani . . . . . .
C34 C 0.5536(3) 0.6718(3) 0.1029(2) 0.0894 1.0000 Uani . . . . . .
C35 C 0.4549(3) 0.7032(3) 0.11813(16) 0.0672 1.0000 Uani . . . . . .
C36 C 0.4024(3) 0.6556(3) 0.16420(14) 0.0611 1.0000 Uani . . . . . .
H51 H 0.1602 0.7315 0.2026 0.0716 1.0000 Uiso R . . . . .
H242 H 0.5305 0.4318 0.2819 0.0655 1.0000 Uiso R . . . . .
H241 H 0.4409 0.4046 0.3259 0.0665 1.0000 Uiso R . . . . .
H41 H -0.0053 0.7023 0.1621 0.0932 1.0000 Uiso R . . . . .
H31 H -0.1048 0.5721 0.1943 0.1075 1.0000 Uiso R . . . . .
H21 H -0.0408 0.4596 0.2648 0.0953 1.0000 Uiso R . . . . .
H271 H 0.2593 0.1697 0.2216 0.1124 1.0000 Uiso R . . . . .
H232 H 0.5645 0.5200 0.3686 0.0677 1.0000 Uiso R . . . . .
H231 H 0.5407 0.5975 0.3178 0.0661 1.0000 Uiso R . . . . .
H211 H 0.4929 0.3512 0.5311 0.1168 1.0000 Uiso R . . . . .
H291 H 0.1463 0.3715 0.1064 0.1188 1.0000 Uiso R . . . . .
H161 H 0.5718 0.7303 0.3822 0.0879 1.0000 Uiso R . . . . .
H151 H 0.6120 0.8795 0.4305 0.1039 1.0000 Uiso R . . . . .
H141 H 0.4916 0.9468 0.4985 0.0983 1.0000 Uiso R . . . . .
H131 H 0.3393 0.8565 0.5209 0.0890 1.0000 Uiso R . . . . .
H121 H 0.3060 0.7063 0.4739 0.0725 1.0000 Uiso R . . . . .
H181 H 0.2173 0.5252 0.4471 0.0927 1.0000 Uiso R . . . . .
H191 H 0.1848 0.4143 0.5251 0.1175 1.0000 Uiso R . . . . .
H361 H 0.3359 0.6762 0.1727 0.0721 1.0000 Uiso R . . . . .
H341 H 0.5890 0.7034 0.0724 0.1078 1.0000 Uiso R . . . . .
H331 H 0.6661 0.5775 0.1254 0.1788 1.0000 Uiso R . . . . .
H321 H 0.5792 0.4971 0.2025 0.1353 1.0000 Uiso R . . . . .
H221 H 0.5225 0.4616 0.4544 0.0929 1.0000 Uiso R . . . . .
H261 H 0.3559 0.2931 0.2676 0.0928 1.0000 Uiso R . . . . .
H281 H 0.1533 0.2092 0.1426 0.1260 1.0000 Uiso R . . . . .
H101 H 0.0864 0.6544 0.4099 0.0645 1.0000 Uiso R . . . . .
H81 H 0.1135 0.9552 0.4195 0.1017 1.0000 Uiso R . . . . .
H71 H 0.2471 0.9442 0.3479 0.0875 1.0000 Uiso R . . . . .
H91 H 0.0303 0.8079 0.4486 0.0872 1.0000 Uiso R . . . . .
H351 H 0.4230 0.7557 0.0981 0.0810 1.0000 Uiso R . . . . .
H301 H 0.2390 0.4978 0.1529 0.0886 1.0000 Uiso R . . . . .
H201 H 0.3193 0.3298 0.5668 0.1222 1.0000 Uiso R . . . . .
O1 O 0.6824(18) 0.3354(17) 0.5589(9) 0.198(9) 0.2500 Uiso . . . . . .

loop_
_atom_site_aniso_label
_atom_site_aniso_U_11
_atom_site_aniso_U_22
_atom_site_aniso_U_33
_atom_site_aniso_U_23
_atom_site_aniso_U_13
_atom_site_aniso_U_12
Co1 0.04221(17) 0.04245(17) 0.03676(16) 0.00116(16) 0.00717(16) -0.00234(16)
P1 0.0467(4) 0.0492(5) 0.0352(4) 0.0004(3) 0.0021(3) 0.0059(4)
P2 0.0515(5) 0.0390(4) 0.0408(4) -0.0037(3) 0.0086(3) -0.0004(3)
P3 0.0755(6) 0.0630(6) 0.1034(8) -0.0081(6) -0.0175(6) -0.0072(5)
S1 0.0671(5) 0.0546(5) 0.0654(5) 0.0029(4) 0.0176(4) -0.0143(4)
S2 0.0447(2) 0.0446(2) 0.0394(2) 0.0027(2) 0.0072(2) -0.0028(2)
N1 0.0361(12) 0.0590(14) 0.0463(13) -0.0061(13) 0.0090(10) -0.0061(12)
N2 0.0403(14) 0.0465(14) 0.0407(13) -0.0001(11) 0.0027(10) 0.0043(11)
F1 0.146(3) 0.156(3) 0.233(4) -0.003(3) -0.020(3) -0.084(3)
F2 0.0830(9) 0.0705(8) 0.1089(10) -0.0095(8) -0.0101(9) -0.0074(8)
F3 0.160(3) 0.139(3) 0.122(2) 0.042(2) -0.045(2) -0.018(2)
F4 0.0821(17) 0.139(2) 0.142(2) -0.040(2) -0.0102(17) 0.0068(17)
F5 0.137(2) 0.150(2) 0.109(2) -0.0160(18) -0.0374(19) 0.007(2)
F6 0.141(3) 0.098(2) 0.224(4) -0.063(2) -0.035(3) 0.0361(19)
C1 0.0473(17) 0.072(2) 0.0553(17) -0.0139(16) 0.0132(14) -0.0113(16)
C2 0.062(2) 0.098(3) 0.076(3) -0.021(2) 0.011(2) -0.027(2)
C3 0.062(2) 0.125(4) 0.083(3) -0.028(3) -0.017(2) -0.018(3)
C4 0.057(2) 0.112(3) 0.061(2) -0.003(2) -0.006(2) 0.001(2)
C5 0.0489(19) 0.080(2) 0.0493(18) -0.0055(18) -0.0038(16) 0.0043(18)
C6 0.0522(19) 0.0448(16) 0.0495(17) 0.0043(13) 0.0042(14) 0.0087(14)
C7 0.083(3) 0.0446(18) 0.093(3) 0.0047(19) 0.025(2) 0.008(2)
C8 0.087(3) 0.057(2) 0.109(3) -0.006(2) 0.032(2) 0.019(2)
C9 0.064(2) 0.079(3) 0.074(3) 0.001(2) 0.024(2) 0.019(2)
C10 0.0473(18) 0.059(2) 0.0551(19) 0.0018(16) 0.0092(15) 0.0035(16)
C11 0.0557(18) 0.0587(18) 0.0386(16) 0.0055(14) -0.0041(14) 0.0014(15)
C12 0.062(2) 0.065(2) 0.0535(19) -0.0041(17) -0.0038(16) 0.0031(17)
C13 0.086(3) 0.074(2) 0.059(2) -0.0111(19) -0.004(2) 0.011(2)
C14 0.110(3) 0.069(2) 0.064(2) -0.004(2) -0.005(2) -0.004(3)
C15 0.100(3) 0.091(3) 0.067(3) -0.002(2) 0.001(2) -0.033(3)
C16 0.083(3) 0.084(3) 0.050(2) -0.0016(19) 0.0113(19) -0.011(2)
C17 0.090(3) 0.0473(18) 0.0408(17) 0.0019(14) 0.0041(17) 0.0088(18)
C18 0.100(3) 0.079(2) 0.0493(19) 0.0196(18) 0.011(2) 0.007(2)
C19 0.136(4) 0.095(3) 0.064(2) 0.023(2) 0.016(3) -0.003(3)
C20 0.161(5) 0.074(3) 0.068(3) 0.022(2) 0.008(3) 0.008(3)
C21 0.138(4) 0.080(3) 0.074(3) 0.012(3) -0.018(3) 0.030(3)
C22 0.107(3) 0.065(2) 0.062(2) 0.0039(19) -0.014(2) 0.018(2)
C23 0.0533(19) 0.068(2) 0.0499(18) 0.0061(16) 0.0050(15) 0.0164(16)
C24 0.0607(19) 0.0546(18) 0.0504(19) 0.0032(15) 0.0164(16) 0.0180(15)
C25 0.062(2) 0.0519(19) 0.062(2) -0.0170(17) 0.0245(17) -0.0070(16)
C26 0.085(3) 0.057(2) 0.091(3) -0.017(2) 0.029(2) -0.012(2)
C27 0.097(3) 0.060(2) 0.126(4) -0.031(3) 0.037(3) -0.019(2)
C28 0.092(4) 0.090(4) 0.135(4) -0.054(3) 0.024(3) -0.026(3)
C29 0.085(3) 0.102(4) 0.104(4) -0.048(3) -0.002(3) -0.015(3)
C30 0.069(2) 0.074(2) 0.079(3) -0.031(2) 0.004(2) -0.011(2)
C31 0.063(2) 0.0495(18) 0.058(2) 0.0019(16) 0.0216(16) 0.0089(15)
C32 0.099(3) 0.101(3) 0.140(4) 0.063(3) 0.064(3) 0.047(3)
C33 0.108(4) 0.147(5) 0.195(6) 0.100(5) 0.100(4) 0.074(4)
C34 0.086(3) 0.084(3) 0.098(3) 0.038(2) 0.041(3) 0.024(2)
C35 0.078(3) 0.069(2) 0.054(2) 0.0089(18) 0.0122(19) 0.016(2)
C36 0.063(2) 0.070(2) 0.0494(18) 0.0066(17) 0.0138(17) 0.0107(18)

loop_
_atom_type_symbol
_atom_type_scat_dispersion_real
_atom_type_scat_dispersion_imag
_atom_type_scat_Cromer_Mann_a1
_atom_type_scat_Cromer_Mann_b1
_atom_type_scat_Cromer_Mann_a2
_atom_type_scat_Cromer_Mann_b2
_atom_type_scat_Cromer_Mann_a3
_atom_type_scat_Cromer_Mann_b3
_atom_type_scat_Cromer_Mann_a4
_atom_type_scat_Cromer_Mann_b4
_atom_type_scat_Cromer_Mann_c
_atom_type_scat_source
C 0.0033 0.0016 2.3100 20.8439 1.0200 10.2075 1.5886 0.5687 0.8650 51.6512 0.2156 'International Tables Vol C 4.2.6.8 and 6.1.1.4'
H 0.0000 0.0000 0.4930 10.5109 0.3229 26.1257 0.1402 3.1424 0.0408 57.7998 0.0030 'International Tables Vol C 4.2.6.8 and 6.1.1.4'
N 0.0061 0.0033 12.2126 0.0057 3.1322 9.8933 2.0125 28.9975 1.1663 0.5826 -11.5290 'International Tables Vol C 4.2.6.8 and 6.1.1.4'
O 0.0106 0.0060 3.0485 13.2771 2.2868 5.7011 1.5463 0.3239 0.8670 32.9089 0.2508 'International Tables Vol C 4.2.6.8 and 6.1.1.4'
P 0.1023 0.0942 6.4345 1.9067 4.1791 27.1570 1.7800 0.5260 1.4908 68.1645 1.1149 'International Tables Vol C 4.2.6.8 and 6.1.1.4'
S 0.1246 0.1234 6.9053 1.4679 5.2034 22.2151 1.4379 0.2536 1.5863 56.1720 0.8669 'International Tables Vol C 4.2.6.8 and 6.1.1.4'
Co 0.3494 0.9721 12.2841 4.2791 7.3409 0.2784 4.0034 13.5359 2.3488 71.1692 1.0118 'International Tables Vol C 4.2.6.8 and 6.1.1.4'
F 0.0171 0.0103 3.5392 10.2825 2.6412 4.2944 1.5170 0.2615 1.0243 26.1476 0.2776 'International Tables Vol C 4.2.6.8 and 6.1.1.4'

loop_
_geom_angle_atom_site_label_1
_geom_angle_site_symmetry_1
_geom_angle_atom_site_label_2
_geom_angle_site_symmetry_2
_geom_angle_atom_site_label_3
_geom_angle_site_symmetry_3
_geom_angle
_geom_angle_publ_flag
P1 . Co1 . P2 . 87.38(3) yes
P1 . Co1 . S1 . 101.16(3) yes
P2 . Co1 . S1 . 90.39(3) yes
P1 . Co1 . S2 . 89.44(3) yes
P2 . Co1 . S2 . 99.75(3) yes
S1 . Co1 . S2 . 165.70(4) yes
P1 . Co1 . N1 . 173.47(8) yes
P2 . Co1 . N1 . 93.68(7) yes
S1 . Co1 . N1 . 72.41(8) yes
S2 . Co1 . N1 . 96.72(8) yes
P1 . Co1 . N2 . 92.02(7) yes
P2 . Co1 . N2 . 172.34(7) yes
S1 . Co1 . N2 . 97.22(7) yes
S2 . Co1 . N2 . 72.60(7) yes
N1 . Co1 . N2 . 87.79(9) yes
Co1 . P1 . C11 . 116.96(10) yes
Co1 . P1 . C17 . 117.54(13) yes
C11 . P1 . C17 . 102.66(14) yes
Co1 . P1 . C23 . 104.70(11) yes
C11 . P1 . C23 . 108.74(16) yes
C17 . P1 . C23 . 105.58(16) yes
Co1 . P2 . C24 . 105.57(10) yes
Co1 . P2 . C25 . 116.81(10) yes
C24 . P2 . C25 . 108.64(16) yes
Co1 . P2 . C31 . 116.08(10) yes
C24 . P2 . C31 . 105.29(15) yes
C25 . P2 . C31 . 103.77(15) yes
F1 . P3 . F2 . 176.1(2) yes
F1 . P3 . F3 . 94.4(2) yes
F2 . P3 . F3 . 89.43(16) yes
F1 . P3 . F4 . 90.7(2) yes
F2 . P3 . F4 . 88.80(15) yes
F3 . P3 . F4 . 88.79(19) yes
F1 . P3 . F5 . 87.0(2) yes
F2 . P3 . F5 . 89.12(16) yes
F3 . P3 . F5 . 177.33(19) yes
F4 . P3 . F5 . 88.94(17) yes
F1 . P3 . F6 . 89.9(2) yes
F2 . P3 . F6 . 90.40(17) yes
F3 . P3 . F6 . 92.7(2) yes
F4 . P3 . F6 . 178.3(2) yes
F5 . P3 . F6 . 89.6(2) yes
Co1 . S1 . C1 . 78.05(11) yes
Co1 . S2 . C6 . 78.07(10) yes
Co1 . N1 . C1 . 100.3(2) yes
Co1 . N1 . C5 . 136.7(2) yes
C1 . N1 . C5 . 121.7(3) yes
Co1 . N2 . C6 . 99.78(17) yes
Co1 . N2 . C10 . 139.1(2) yes
C6 . N2 . C10 . 121.1(3) yes
S1 . C1 . N1 . 109.0(2) yes
S1 . C1 . C2 . 130.2(3) yes
N1 . C1 . C2 . 120.7(4) yes
C1 . C2 . C3 . 116.4(4) yes
C1 . C2 . H21 . 121.8 no
C3 . C2 . H21 . 121.9 no
C2 . C3 . C4 . 122.1(4) yes
C2 . C3 . H31 . 118.4 no
C4 . C3 . H31 . 119.5 no
C3 . C4 . C5 . 119.1(4) yes
C3 . C4 . H41 . 120.0 no
C5 . C4 . H41 . 120.8 no
C4 . C5 . N1 . 119.9(4) yes
C4 . C5 . H51 . 120.7 no
N1 . C5 . H51 . 119.4 no
S2 . C6 . N2 . 109.5(2) yes
S2 . C6 . C7 . 130.1(3) yes
N2 . C6 . C7 . 120.4(3) yes
C6 . C7 . C8 . 119.1(3) yes
C6 . C7 . H71 . 119.6 no
C8 . C7 . H71 . 121.3 no
C7 . C8 . C9 . 119.7(4) yes
C7 . C8 . H81 . 121.4 no
C9 . C8 . H81 . 118.9 no
C8 . C9 . C10 . 118.9(3) yes
C8 . C9 . H91 . 120.3 no
C10 . C9 . H91 . 120.8 no
C9 . C10 . N2 . 120.8(3) yes
C9 . C10 . H101 . 121.3 no
N2 . C10 . H101 . 117.9 no
P1 . C11 . C12 . 118.4(3) yes
P1 . C11 . C16 . 121.8(3) yes
C12 . C11 . C16 . 119.8(3) yes
C11 . C12 . C13 . 120.7(4) yes
C11 . C12 . H121 . 120.4 no
C13 . C12 . H121 . 118.9 no
C12 . C13 . C14 . 119.7(4) yes
C12 . C13 . H131 . 119.3 no
C14 . C13 . H131 . 121.0 no
C13 . C14 . C15 . 119.4(4) yes
C13 . C14 . H141 . 119.0 no
C15 . C14 . H141 . 121.5 no
C14 . C15 . C16 . 120.1(4) yes
C14 . C15 . H151 . 120.9 no
C16 . C15 . H151 . 119.0 no
C15 . C16 . C11 . 120.2(4) yes
C15 . C16 . H161 . 119.4 no
C11 . C16 . H161 . 120.4 no
P1 . C17 . C18 . 120.4(3) yes
P1 . C17 . C22 . 120.1(3) yes
C18 . C17 . C22 . 119.3(3) yes
C17 . C18 . C19 . 121.2(4) yes
C17 . C18 . H181 . 119.2 no
C19 . C18 . H181 . 119.6 no
C18 . C19 . C20 . 119.0(5) yes
C18 . C19 . H191 . 120.3 no
C20 . C19 . H191 . 120.7 no
C19 . C20 . C21 . 120.6(4) yes
C19 . C20 . H201 . 117.8 no
C21 . C20 . H201 . 121.5 no
C20 . C21 . C22 . 120.3(4) yes
C20 . C21 . H211 . 121.5 no
C22 . C21 . H211 . 118.2 no
C21 . C22 . C17 . 119.5(4) yes
C21 . C22 . H221 . 120.9 no
C17 . C22 . H221 . 119.6 no
P1 . C23 . C24 . 106.2(2) yes
P1 . C23 . H232 . 110.9 no
C24 . C23 . H232 . 110.7 no
P1 . C23 . H231 . 108.3 no
C24 . C23 . H231 . 110.0 no
H232 . C23 . H231 . 110.6 no
C23 . C24 . P2 . 106.8(2) yes
C23 . C24 . H242 . 108.3 no
P2 . C24 . H242 . 112.8 no
C23 . C24 . H241 . 111.4 no
P2 . C24 . H241 . 108.5 no
H242 . C24 . H241 . 109.1 no
P2 . C25 . C26 . 121.7(3) yes
P2 . C25 . C30 . 119.0(3) yes
C26 . C25 . C30 . 119.2(3) yes
C25 . C26 . C27 . 119.8(4) yes
C25 . C26 . H261 . 119.9 no
C27 . C26 . H261 . 120.3 no
C26 . C27 . C28 . 120.3(5) yes
C26 . C27 . H271 . 118.0 no
C28 . C27 . H271 . 121.7 no
C27 . C28 . C29 . 121.1(5) yes
C27 . C28 . H281 . 119.6 no
C29 . C28 . H281 . 119.3 no
C28 . C29 . C30 . 119.1(5) yes
C28 . C29 . H291 . 120.9 no
C30 . C29 . H291 . 120.1 no
C29 . C30 . C25 . 120.5(4) yes
C29 . C30 . H301 . 117.9 no
C25 . C30 . H301 . 121.6 no
P2 . C31 . C32 . 121.0(3) yes
P2 . C31 . C36 . 121.7(2) yes
C32 . C31 . C36 . 117.2(3) yes
C31 . C32 . C33 . 120.0(4) yes
C31 . C32 . H321 . 119.2 no
C33 . C32 . H321 . 120.8 no
C32 . C33 . C34 . 121.5(4) yes
C32 . C33 . H331 . 120.0 no
C34 . C33 . H331 . 118.5 no
C33 . C34 . C35 . 119.0(4) yes
C33 . C34 . H341 . 121.1 no
C35 . C34 . H341 . 119.9 no
C34 . C35 . C36 . 119.5(3) yes
C34 . C35 . H351 . 120.5 no
C36 . C35 . H351 . 120.0 no
C35 . C36 . C31 . 122.7(3) yes
C35 . C36 . H361 . 118.0 no
C31 . C36 . H361 . 119.2 no

loop_
_geom_bond_atom_site_label_1
_geom_bond_site_symmetry_1
_geom_bond_atom_site_label_2
_geom_bond_site_symmetry_2
_geom_bond_distance
_geom_bond_publ_flag
Co1 . P1 . 2.2269(9) yes
Co1 . P2 . 2.2223(8) yes
Co1 . S1 . 2.2837(9) yes
Co1 . S2 . 2.2915(8) yes
Co1 . N1 . 1.962(2) yes
Co1 . N2 . 1.967(2) yes
P1 . C11 . 1.806(3) yes
P1 . C17 . 1.836(3) yes
P1 . C23 . 1.826(3) yes
P2 . C24 . 1.816(3) yes
P2 . C25 . 1.814(3) yes
P2 . C31 . 1.817(3) yes
P3 . F1 . 1.522(3) yes
P3 . F2 . 1.571(2) yes
P3 . F3 . 1.544(3) yes
P3 . F4 . 1.589(3) yes
P3 . F5 . 1.594(3) yes
P3 . F6 . 1.544(3) yes
S1 . C1 . 1.740(4) yes
S2 . C6 . 1.735(3) yes
N1 . C1 . 1.344(4) yes
N1 . C5 . 1.335(4) yes
N2 . C6 . 1.357(3) yes
N2 . C10 . 1.335(4) yes
C1 . C2 . 1.383(5) yes
C2 . C3 . 1.395(6) yes
C2 . H21 . 0.924 no
C3 . C4 . 1.344(6) yes
C3 . H31 . 0.922 no
C4 . C5 . 1.372(5) yes
C4 . H41 . 0.906 no
C5 . H51 . 0.939 no
C6 . C7 . 1.358(4) yes
C7 . C8 . 1.386(5) yes
C7 . H71 . 0.896 no
C8 . C9 . 1.386(5) yes
C8 . H81 . 0.938 no
C9 . C10 . 1.364(5) yes
C9 . H91 . 0.925 no
C10 . H101 . 0.925 no
C11 . C12 . 1.379(4) yes
C11 . C16 . 1.353(5) yes
C12 . C13 . 1.385(5) yes
C12 . H121 . 0.924 no
C13 . C14 . 1.387(6) yes
C13 . H131 . 0.936 no
C14 . C15 . 1.370(5) yes
C14 . H141 . 0.931 no
C15 . C16 . 1.407(5) yes
C15 . H151 . 0.932 no
C16 . H161 . 0.912 no
C17 . C18 . 1.365(5) yes
C17 . C22 . 1.371(5) yes
C18 . C19 . 1.396(5) yes
C18 . H181 . 0.933 no
C19 . C20 . 1.335(6) yes
C19 . H191 . 0.927 no
C20 . C21 . 1.383(6) yes
C20 . H201 . 0.926 no
C21 . C22 . 1.379(6) yes
C21 . H211 . 0.935 no
C22 . H221 . 0.915 no
C23 . C24 . 1.521(4) yes
C23 . H232 . 0.942 no
C23 . H231 . 0.961 no
C24 . H242 . 0.930 no
C24 . H241 . 0.971 no
C25 . C26 . 1.402(5) yes
C25 . C30 . 1.372(5) yes
C26 . C27 . 1.381(5) yes
C26 . H261 . 0.932 no
C27 . C28 . 1.355(6) yes
C27 . H271 . 0.923 no
C28 . C29 . 1.378(7) yes
C28 . H281 . 0.910 no
C29 . C30 . 1.396(5) yes
C29 . H291 . 0.918 no
C30 . H301 . 0.928 no
C31 . C32 . 1.375(5) yes
C31 . C36 . 1.380(4) yes
C32 . C33 . 1.397(6) yes
C32 . H321 . 0.916 no
C33 . C34 . 1.367(6) yes
C33 . H331 . 0.894 no
C34 . C35 . 1.360(5) yes
C34 . H341 . 0.920 no
C35 . C36 . 1.383(5) yes
C35 . H351 . 0.921 no
C36 . H361 . 0.904 no

loop_
_geom_hbond_atom_site_label_D
_geom_hbond_site_symmetry_D
_geom_hbond_atom_site_label_H
_geom_hbond_site_symmetry_H
_geom_hbond_atom_site_label_A
_geom_hbond_site_symmetry_A
_geom_hbond_angle_DHA
_geom_hbond_distance_DH
_geom_hbond_distance_HA
_geom_hbond_distance_DA
_geom_hbond_publ_flag
C21 . H211 . O1 . 153 0.93 2.49 3.347(6) yes
